data_7131562
loop_
_publ_author_name
'Oketani, Ryusei'
'Shiohara, Koki'
'Hisaki, Ichiro'

_publ_section_title
;
 Overcoming a solid solution system on chiral resolution: combining
 crystallization and enantioselective dissolution.
;
_journal_issue 41
_journal_name_full 'Chemical communications (Cambridge, England)'
_journal_page_first 6175
_journal_page_last 6178
_journal_paper_doi 10.1039/d3cc01352a
_journal_volume 59
_journal_year 2023
_chemical_absolute_configuration syn
_chemical_formula_moiety 'C20 H17 O8, C10 H11 N2'
_chemical_formula_sum 'C30 H28 N2 O8'
_chemical_formula_weight 544.54
_space_group_crystal_system orthorhombic
_space_group_IT_number 20
_space_group_name_Hall 'C 2c 2'
_space_group_name_H-M_alt 'C 2 2 21'
_atom_sites_solution_hydrogens mixed
_atom_sites_solution_primary iterative
_audit_creation_date 2023-04-07
_audit_creation_method
;
Olex2 1.5
(compiled 2023.03.06 svn.rbb2c1857 for OlexSys, GUI svn.r6748)
;
_audit_update_record
;
2023-04-08 deposited with the CCDC.	2023-04-17 downloaded from the CCDC.
;
_cell_angle_alpha 90
_cell_angle_beta 90
_cell_angle_gamma 90
_cell_formula_units_Z 8
_cell_length_a 7.9768(2)
_cell_length_b 29.4996(6)
_cell_length_c 23.6631(5)
_cell_measurement_reflns_used 30810
_cell_measurement_temperature 113
_cell_measurement_theta_max 30.0070
_cell_measurement_theta_min 2.2190
_cell_volume 5568.2(2)
_computing_cell_refinement 'CrysAlisPro 1.171.41.95a (Rigaku OD, 2021)'
_computing_data_collection 'CrysAlisPro 1.171.41.95a (Rigaku OD, 2021)'
_computing_data_reduction 'CrysAlisPro 1.171.41.95a (Rigaku OD, 2021)'
_computing_molecular_graphics 'Olex2 1.5 (Dolomanov et al., 2009)'
_computing_publication_material 'Olex2 1.5 (Dolomanov et al., 2009)'
_computing_structure_refinement 'SHELXL 2018/3 (Sheldrick, 2015)'
_computing_structure_solution 'olex2.solve 1.5 (Bourhis et al., 2015)'
_diffrn_ambient_temperature 113
_diffrn_detector 'Hybrid Pixel Array Detector'
_diffrn_detector_area_resol_mean 5.8140
_diffrn_measured_fraction_theta_full 0.999
_diffrn_measured_fraction_theta_max 0.951
_diffrn_measurement_details
;
List of Runs (angles in degrees, time in seconds):

  # Type    Start    End  Width  t~exp~   \w     \q     \k     \f   Frames
#--------------------------------------------------------------------------
  1  \w    -97.00  67.00   0.25    5.00    --   -7.00  45.00 193.00  656
  2  \w    -97.00  59.25   0.25    5.00    --   -7.00  45.00 122.00  625
  3  \w    -61.00  56.00   0.25    5.00    --   -7.00  45.00  51.00  468
  4  \w     35.75  83.00   0.25    5.00    --   -7.00  45.00 264.00  189
  5  \w    -84.00  56.00   0.25    5.00    --   -7.00  45.00  15.00  560
  6  \w     12.00  57.00   0.25    5.00    --   -7.00  45.00 228.00  180
  7  \w    -97.00 -52.00   0.25    5.00    --   -7.00  45.00 -20.00  180
  8  \w    -97.00 -48.00   0.25    5.00    --   -7.00  45.00  86.00  196
;
_diffrn_measurement_device 'abstract diffractometer'
_diffrn_measurement_device_type 'dtrek-CrysAlisPro-abstract goniometer imported rigaku-d*trek images'
_diffrn_measurement_method '\w scans'
_diffrn_orient_matrix_type 'CrysAlisPro convention (1999,Acta A55,543-557)'
_diffrn_orient_matrix_UB_11 -0.0107856000
_diffrn_orient_matrix_UB_12 -0.0123905000
_diffrn_orient_matrix_UB_13 0.0254481000
_diffrn_orient_matrix_UB_21 0.0086155000
_diffrn_orient_matrix_UB_22 0.0203068000
_diffrn_orient_matrix_UB_23 0.0157805000
_diffrn_orient_matrix_UB_31 -0.0878144000
_diffrn_orient_matrix_UB_32 0.0035126000
_diffrn_orient_matrix_UB_33 -0.0015829000
_diffrn_radiation_monochromator graphite
_diffrn_radiation_probe x-ray
_diffrn_radiation_type 'Mo K\a'
_diffrn_radiation_wavelength 0.71073
_diffrn_reflns_av_R_equivalents 0.0968
_diffrn_reflns_av_unetI/netI 0.0959
_diffrn_reflns_Laue_measured_fraction_full 0.999
_diffrn_reflns_Laue_measured_fraction_max 0.951
_diffrn_reflns_limit_h_max 11
_diffrn_reflns_limit_h_min -10
_diffrn_reflns_limit_k_max 40
_diffrn_reflns_limit_k_min -41
_diffrn_reflns_limit_l_max 33
_diffrn_reflns_limit_l_min -32
_diffrn_reflns_number 67946
_diffrn_reflns_point_group_measured_fraction_full 0.999
_diffrn_reflns_point_group_measured_fraction_max 0.926
_diffrn_reflns_theta_full 25.242
_diffrn_reflns_theta_max 30.125
_diffrn_reflns_theta_min 2.207
_diffrn_source 'fine-focus sealed X-ray tube'
_diffrn_source_type 'Enhance (Mo) X-ray Source'
_exptl_absorpt_coefficient_mu 0.095
_exptl_absorpt_correction_T_max 1.00000
_exptl_absorpt_correction_T_min 0.54281
_exptl_absorpt_correction_type multi-scan
_exptl_absorpt_process_details
;
CrysAlisPro 1.171.41.95a (Rigaku Oxford Diffraction, 2021)
Empirical absorption correction using spherical harmonics,
implemented in SCALE3 ABSPACK scaling algorithm.
;
_exptl_crystal_colour colourless
_exptl_crystal_colour_primary colourless
_exptl_crystal_density_diffrn 1.299
_exptl_crystal_description prism
_exptl_crystal_F_000 2288
_exptl_crystal_size_max 0.34
_exptl_crystal_size_mid 0.073
_exptl_crystal_size_min 0.073
_refine_diff_density_max 0.326
_refine_diff_density_min -0.334
_refine_diff_density_rms 0.071
_refine_ls_abs_structure_details
;
 Flack x determined using 1536 quotients [(I+)-(I-)]/[(I+)+(I-)]
 (Parsons, Flack and Wagner, Acta Cryst. B69 (2013) 249-259).
;
_refine_ls_abs_structure_Flack 0.1(5)
_refine_ls_extinction_method none
_refine_ls_goodness_of_fit_ref 1.055
_refine_ls_hydrogen_treatment mixed
_refine_ls_matrix_type full
_refine_ls_number_parameters 478
_refine_ls_number_reflns 7630
_refine_ls_number_restraints 120
_refine_ls_restrained_S_all 1.051
_refine_ls_R_factor_all 0.0963
_refine_ls_R_factor_gt 0.0713
_refine_ls_shift/su_max 0.000
_refine_ls_shift/su_mean 0.000
_refine_ls_structure_factor_coef Fsqd
_refine_ls_weighting_details 'w=1/[\s^2^(Fo^2^)+(0.0864P)^2^] where P=(Fo^2^+2Fc^2^)/3'
_refine_ls_weighting_scheme calc
_refine_ls_wR_factor_gt 0.1557
_refine_ls_wR_factor_ref 0.1664
_reflns_Friedel_coverage 0.763
_reflns_Friedel_fraction_full 1.000
_reflns_Friedel_fraction_max 0.895
_reflns_number_gt 4951
_reflns_number_total 7630
_reflns_threshold_expression 'I > 2\s(I)'
_cod_data_source_file d3cc01352a2.cif
_cod_data_source_block SL
_cod_depositor_comments 'Adding full bibliography for 7131562.cif.'
_cod_database_code 7131562
_shelx_shelxl_version_number 2018/3
_chemical_oxdiff_formula 'C11 H10 N O'
_shelx_space_group_comment
;
The symmetry employed for this shelxl refinement is uniquely defined
by the following loop, which should always be used as a source of
symmetry information in preference to the above space-group names.
They are only intended as comments.
;
_shelx_estimated_absorpt_t_max 0.993
_shelx_estimated_absorpt_t_min 0.968
_olex2_refinement_description
;
1. Fixed Uiso
 At 1.2 times of:
  All C(H) groups, All C(H,H) groups, All N(H,H,H) groups
 At 1.5 times of:
  All C(H,H,H) groups
2. Restrained distances
 N00V-C4
 3.454 with sigma of 0.02
 N00V-C8
 3.514 with sigma of 0.02
 N009-C00N \\sim N0-C1
 with sigma of 0.02
 C00I-C00K \\sim C4-C2
 with sigma of 0.02
 C00I-C00Y \\sim C4-C6
 with sigma of 0.02
 C00I-C00Z \\sim C4-C0
 with sigma of 0.02
 C00K-C00N \\sim C2-C1
 with sigma of 0.02
 C00K-C00V \\sim C2-C5
 with sigma of 0.02
 C00N-C00R \\sim C1-C3
 with sigma of 0.02
 C00R-C00Y \\sim C3-C6
 with sigma of 0.02
 N00U-C012 \\sim N00V-C9
 with sigma of 0.02
 C00V-C011 \\sim C5-C7
 with sigma of 0.02
 C00Z-C010 \\sim C0-C8
 with sigma of 0.02
 C00Z-C012 \\sim C0-C9
 with sigma of 0.02
 C010-C011 \\sim C8-C7
 with sigma of 0.02
 N009-C00K \\sim N0-C2
 with sigma of 0.04
 N009-C00R \\sim N0-C3
 with sigma of 0.04
 C00I-C00N \\sim C4-C1
 with sigma of 0.04
 C00I-C00R \\sim C4-C3
 with sigma of 0.04
 C00I-C00V \\sim C4-C5
 with sigma of 0.04
 C00I-C010 \\sim C4-C8
 with sigma of 0.04
 C00I-C012 \\sim C4-C9
 with sigma of 0.04
 C00K-C00R \\sim C2-C3
 with sigma of 0.04
 C00K-C00Y \\sim C2-C6
 with sigma of 0.04
 C00K-C00Z \\sim C2-C0
 with sigma of 0.04
 C00K-C011 \\sim C2-C7
 with sigma of 0.04
 C00N-C00V \\sim C1-C5
 with sigma of 0.04
 C00N-C00Y \\sim C1-C6
 with sigma of 0.04
 N00U-C00Z \\sim N00V-C0
 with sigma of 0.04
 C00V-C010 \\sim C5-C8
 with sigma of 0.04
 C00Y-C00Z \\sim C6-C0
 with sigma of 0.04
 C00Z-C011 \\sim C0-C7
 with sigma of 0.04
 C010-C012 \\sim C8-C9
 with sigma of 0.04
3. Uiso/Uaniso restraints and constraints
C5 \\sim N0 \\sim C1 \\sim C2 \\sim C3 \\sim C4 \\sim C6 \\sim C0 \\sim C7
\\sim C8 \\sim C9 \\sim N00V: within 1.7A with sigma of 0.01 and sigma for
terminal atoms of 0.02 within 1.7A
Uanis(N0) \\sim Ueq: with sigma of 0.005 and sigma for terminal atoms of 0.01
4. Rigid body (RIGU) restrains
 N00V, C9
 with sigma for 1-2 distances of 0.001 and sigma for 1-3 distances of 0.001
5. Others
 Sof(N0)=Sof(H0A)=Sof(H0B)=Sof(H0C)=Sof(C1)=Sof(H1)=Sof(C2)=Sof(C3)=Sof(H3A)=
 Sof(H3B)=Sof(C4)=Sof(C5)=Sof(H5)=Sof(C6)=Sof(H6A)=Sof(H6B)=Sof(C0)=Sof(C7)=
 Sof(H7)=Sof(C8)=Sof(H8)=Sof(C9)=Sof(N00V)=1-FVAR(1)
 Sof(N009)=Sof(H00D)=Sof(H00G)=Sof(H00H)=Sof(C00I)=Sof(C00K)=Sof(C00N)=
 Sof(H00N)=Sof(C00R)=Sof(H00I)=Sof(H00J)=Sof(N00U)=Sof(C00V)=Sof(H00V)=
 Sof(C00Y)=Sof(H00K)=Sof(H00R)=Sof(C00Z)=Sof(C010)=Sof(H010)=Sof(C011)=
 Sof(H011)=Sof(C012)=FVAR(1)
6.a Ternary CH refined with riding coordinates:
 C00E(H00E), C00F(H00F), C00N(H00N), C1(H1)
6.b Secondary CH2 refined with riding coordinates:
 C00R(H00I,H00J), C00Y(H00K,H00R), C3(H3A,H3B), C6(H6A,H6B)
6.c Aromatic/amide H refined with riding coordinates:
 C00L(H00L), C00M(H00M), C00O(H00O), C00P(H00P), C00Q(H00Q), C00S(H00S),
 C00V(H00V), C00W(H00W), C010(H010), C011(H011), C013(H013), C5(H5), C7(H7),
 C8(H8)
6.d Idealised Me refined as rotating group:
 N009(H00D,H00G,H00H), C00X(H00A,H00B,H00C), C014(H01A,H01B,H01C), N0(H0A,H0B,
 H0C)
;
_olex2_submission_special_instructions 'No special instructions were received'
_oxdiff_exptl_absorpt_empirical_details
;
Empirical correction (ABSPACK) includes:
- Absorption correction using spherical harmonics
- Frame scaling
- Detector area scaling
;
_oxdiff_exptl_absorpt_empirical_full_max 2.361
_oxdiff_exptl_absorpt_empirical_full_min 0.700

loop_
_space_group_symop_operation_xyz
'x, y, z'
'-x, -y, z+1/2'
'-x, y, -z+1/2'
'x, -y, -z'
'x+1/2, y+1/2, z'
'-x+1/2, -y+1/2, z+1/2'
'-x+1/2, y+1/2, -z+1/2'
'x+1/2, -y+1/2, -z'

loop_
_atom_site_label
_atom_site_type_symbol
_atom_site_fract_x
_atom_site_fract_y
_atom_site_fract_z
_atom_site_U_iso_or_equiv
_atom_site_adp_type
_atom_site_occupancy
_atom_site_site_symmetry_order
_atom_site_calc_flag
_atom_site_refinement_flags_posn
_atom_site_refinement_flags_adp
_atom_site_refinement_flags_occupancy
_atom_site_disorder_assembly
_atom_site_disorder_group
O001 O -0.4991(3) -0.38619(7) -0.47891(10) 0.0202(5) Uani 1 1 d . . . . .
O002 O -0.6189(3) -0.42992(8) -0.38617(10) 0.0209(5) Uani 1 1 d . . . . .
O003 O -0.3852(3) -0.38548(8) -0.56587(10) 0.0254(6) Uani 1 1 d . . . . .
O004 O -0.1951(3) -0.42315(8) -0.46779(11) 0.0242(6) Uani 1 1 d . . . . .
O005 O -0.8135(3) -0.44711(9) -0.51799(10) 0.0263(6) Uani 1 1 d . . . . .
O006 O -0.3046(3) -0.48656(8) -0.43199(12) 0.0278(6) Uani 1 1 d . . . . .
O007 O -0.6885(4) -0.49502(9) -0.34186(11) 0.0330(7) Uani 1 1 d . . . . .
O008 O -0.9183(3) -0.44217(9) -0.43007(11) 0.0276(6) Uani 1 1 d . . . . .
N009 N -0.0921(7) -0.5544(2) -0.4112(2) 0.0153(10) Uani 0.868(5) 1 d D . P A 1
H00D H 0.000018 -0.555373 -0.433868 0.018 Uiso 0.868(5) 1 calc R U P A 1
H00G H -0.146383 -0.527553 -0.416394 0.018 Uiso 0.868(5) 1 calc R U P A 1
H00H H -0.161975 -0.577663 -0.420099 0.018 Uiso 0.868(5) 1 calc R U P A 1
C00A C -0.4354(4) -0.36528(12) -0.52466(15) 0.0203(7) Uani 1 1 d . . . . .
C00B C -0.6714(5) -0.45435(12) -0.34080(15) 0.0230(8) Uani 1 1 d . . . . .
C00C C -0.7983(4) -0.44639(11) -0.46650(15) 0.0210(7) Uani 1 1 d . . . . .
C00D C -0.3149(4) -0.44956(12) -0.45633(14) 0.0193(7) Uani 1 1 d . . . . .
C00E C -0.6266(4) -0.45278(12) -0.44003(15) 0.0192(7) Uani 1 1 d . . . . .
H00E H -0.607865 -0.485916 -0.433701 0.023 Uiso 1 1 calc R U . . .
C00F C -0.4880(4) -0.43499(11) -0.47717(14) 0.0179(7) Uani 1 1 d . . . . .
H00F H -0.504671 -0.447003 -0.516289 0.022 Uiso 1 1 calc R U . . .
C00G C -0.4364(4) -0.31540(11) -0.51851(15) 0.0210(7) Uani 1 1 d . . . . .
C00H C -0.7056(5) -0.42476(13) -0.29165(16) 0.0248(8) Uani 1 1 d . . . . .
C00I C -0.0447(6) -0.63602(14) -0.32459(19) 0.0231(10) Uani 0.868(5) 1 d D . P A 1
C00J C -0.4303(5) -0.22047(12) -0.51014(18) 0.0301(9) Uani 1 1 d . . . . .
C00K C 0.0603(6) -0.60188(15) -0.34341(19) 0.0227(10) Uani 0.868(5) 1 d D . P A 1
C00L C -0.3919(5) -0.28900(13) -0.56483(17) 0.0302(9) Uani 1 1 d . . . . .
H00L H -0.361511 -0.303161 -0.599405 0.036 Uiso 1 1 calc R U . . .
C00M C -0.4765(5) -0.29405(12) -0.46774(17) 0.0288(9) Uani 1 1 d . . . . .
H00M H -0.506130 -0.311532 -0.435541 0.035 Uiso 1 1 calc R U . . .
C00N C -0.0384(7) -0.55849(15) -0.3499(2) 0.0209(11) Uani 0.868(5) 1 d D . P A 1
H00N H 0.027324 -0.531484 -0.337248 0.025 Uiso 0.868(5) 1 calc R U P A 1
C00O C -0.4727(6) -0.24723(13) -0.46453(18) 0.0338(10) Uani 1 1 d . . . . .
H00O H -0.500362 -0.233023 -0.429724 0.041 Uiso 1 1 calc R U . . .
C00P C -0.7548(6) -0.44515(15) -0.24120(17) 0.0385(11) Uani 1 1 d . . . . .
H00P H -0.756746 -0.477259 -0.238171 0.046 Uiso 1 1 calc R U . . .
C00Q C -0.3915(5) -0.24187(13) -0.56078(18) 0.0327(9) Uani 1 1 d . . . . .
H00Q H -0.364482 -0.224153 -0.593049 0.039 Uiso 1 1 calc R U . . .
C00R C -0.1929(7) -0.56670(15) -0.31217(19) 0.0254(11) Uani 0.868(5) 1 d D . P A 1
H00I H -0.173522 -0.554588 -0.273700 0.030 Uiso 0.868(5) 1 calc R U P A 1
H00J H -0.293154 -0.551792 -0.328351 0.030 Uiso 0.868(5) 1 calc R U P A 1
C00S C -0.8010(6) -0.41850(15) -0.19522(17) 0.0406(11) Uani 1 1 d . . . . .
H00S H -0.836368 -0.432701 -0.161220 0.049 Uiso 1 1 calc R U . . .
C00T C -0.7964(7) -0.37240(15) -0.19814(18) 0.0426(11) Uani 1 1 d . . . . .
N00U N -0.1864(11) -0.74546(17) -0.3022(3) 0.0591(19) Uani 0.868(5) 1 d D . P A 1
C00V C 0.2284(6) -0.60891(17) -0.35671(19) 0.0292(11) Uani 0.868(5) 1 d D . P A 1
H00V H 0.297871 -0.584612 -0.368826 0.035 Uiso 0.868(5) 1 calc R U P A 1
C00W C -0.6985(7) -0.37824(14) -0.29416(18) 0.0458(12) Uani 1 1 d . . . . .
H00W H -0.661708 -0.363780 -0.327817 0.055 Uiso 1 1 calc R U . . .
C00X C -0.4276(6) -0.16953(13) -0.5056(2) 0.0426(11) Uani 1 1 d . . . . .
H00A H -0.542765 -0.157949 -0.506384 0.064 Uiso 1 1 calc R U . . .
H00B H -0.364451 -0.156829 -0.537347 0.064 Uiso 1 1 calc R U . . .
H00C H -0.374018 -0.160694 -0.469966 0.064 Uiso 1 1 calc R U . . .
C00Y C -0.2167(6) -0.61858(15) -0.31036(18) 0.0250(10) Uani 0.868(5) 1 d D . P A 1
H00K H -0.252406 -0.628773 -0.272353 0.030 Uiso 0.868(5) 1 calc R U P A 1
H00R H -0.300440 -0.628645 -0.338582 0.030 Uiso 0.868(5) 1 calc R U P A 1
C00Z C 0.0203(7) -0.68062(15) -0.32259(18) 0.0327(12) Uani 0.868(5) 1 d D . P A 1
C010 C 0.1877(7) -0.68805(16) -0.3355(2) 0.0383(13) Uani 0.868(5) 1 d D . P A 1
H010 H 0.232449 -0.717850 -0.333350 0.046 Uiso 0.868(5) 1 calc R U P A 1
C011 C 0.2906(7) -0.65230(17) -0.3517(2) 0.0381(12) Uani 0.868(5) 1 d D . P A 1
H011 H 0.405595 -0.657874 -0.359426 0.046 Uiso 0.868(5) 1 calc R U P A 1
C012 C -0.0926(8) -0.71692(16) -0.3097(2) 0.0402(14) Uani 0.868(5) 1 d D . P A 1
C013 C -0.7444(9) -0.35254(15) -0.2482(2) 0.069(2) Uani 1 1 d . . . . .
H013 H -0.740306 -0.320424 -0.250898 0.083 Uiso 1 1 calc R U . . .
C014 C -0.8499(9) -0.34354(19) -0.1481(2) 0.0694(18) Uani 1 1 d . . . . .
H01A H -0.971518 -0.346000 -0.142942 0.104 Uiso 1 1 calc R U . . .
H01B H -0.819964 -0.311824 -0.155125 0.104 Uiso 1 1 calc R U . . .
H01C H -0.792913 -0.354189 -0.113879 0.104 Uiso 1 1 calc R U . . .
N0 N -0.072(8) -0.553(3) -0.421(2) 0.068(15) Uani 0.132(5) 1 d D U P A -2
H0A H 0.009930 -0.539384 -0.440954 0.082 Uiso 0.132(5) 1 calc R U P A -2
H0B H -0.166748 -0.536041 -0.421481 0.082 Uiso 0.132(5) 1 calc R U P A -2
H0C H -0.094073 -0.580975 -0.435826 0.082 Uiso 0.132(5) 1 calc R U P A -2
C1 C -0.015(6) -0.5590(14) -0.360(2) 0.064(9) Uani 0.132(5) 1 d D U P A -2
H1 H 0.024077 -0.529480 -0.343619 0.077 Uiso 0.132(5) 1 calc R U P A -2
C2 C -0.149(5) -0.5803(11) -0.3235(18) 0.060(8) Uani 0.132(5) 1 d D U P A -2
C3 C 0.126(4) -0.5952(14) -0.358(2) 0.062(8) Uani 0.132(5) 1 d D U P A -2
H3A H 0.191315 -0.595624 -0.393389 0.074 Uiso 0.132(5) 1 calc R U P A -2
H3B H 0.203700 -0.589527 -0.325812 0.074 Uiso 0.132(5) 1 calc R U P A -2
C4 C -0.117(5) -0.6266(10) -0.3151(19) 0.057(7) Uani 0.132(5) 1 d D U P A -2
C5 C -0.296(5) -0.5595(12) -0.3043(17) 0.067(8) Uani 0.132(5) 1 d D U P A -2
H5 H -0.316935 -0.528286 -0.311103 0.081 Uiso 0.132(5) 1 calc R U P A -2
C6 C 0.032(5) -0.6393(12) -0.3496(17) 0.063(8) Uani 0.132(5) 1 d D U P A -2
H6A H -0.003070 -0.652179 -0.386420 0.075 Uiso 0.132(5) 1 calc R U P A -2
H6B H 0.101779 -0.661861 -0.329502 0.075 Uiso 0.132(5) 1 calc R U P A -2
C0 C -0.243(4) -0.6530(10) -0.2898(15) 0.062(7) Uani 0.132(5) 1 d D U P A -2
C7 C -0.410(5) -0.5863(11) -0.2749(17) 0.070(8) Uani 0.132(5) 1 d D U P A -2
H7 H -0.508457 -0.572795 -0.259878 0.084 Uiso 0.132(5) 1 calc R U P A -2
C8 C -0.383(4) -0.6318(11) -0.2671(16) 0.069(8) Uani 0.132(5) 1 d D U P A -2
H8 H -0.461346 -0.649113 -0.245813 0.083 Uiso 0.132(5) 1 calc R U P A -2
C9 C -0.221(6) -0.7017(10) -0.2923(15) 0.066(8) Uani 0.132(5) 1 d D U P A -2
N00V N -0.208(9) -0.7390(9) -0.283(2) 0.088(13) Uani 0.132(5) 1 d D U P A -2
H008 H -1.056(10) -0.438(2) -0.449(3) 0.10(2) Uiso 1 1 d . . . . .

loop_
_atom_site_aniso_label
_atom_site_aniso_U_11
_atom_site_aniso_U_22
_atom_site_aniso_U_33
_atom_site_aniso_U_23
_atom_site_aniso_U_13
_atom_site_aniso_U_12
O001 0.0187(12) 0.0192(12) 0.0226(12) 0.0004(10) 0.0017(10) 0.0008(10)
O002 0.0188(12) 0.0207(12) 0.0232(13) -0.0020(10) 0.0001(10) -0.0021(10)
O003 0.0286(13) 0.0245(13) 0.0229(13) 0.0010(11) 0.0013(12) 0.0040(11)
O004 0.0133(12) 0.0264(13) 0.0328(14) 0.0037(11) -0.0004(11) 0.0015(11)
O005 0.0200(12) 0.0356(14) 0.0233(13) -0.0014(11) -0.0009(11) -0.0010(12)
O006 0.0202(12) 0.0249(14) 0.0382(15) 0.0057(12) 0.0022(12) 0.0030(11)
O007 0.0441(17) 0.0249(14) 0.0300(15) 0.0012(11) 0.0037(14) -0.0018(14)
O008 0.0143(12) 0.0406(16) 0.0278(14) 0.0026(12) 0.0004(11) 0.0017(11)
N009 0.0127(19) 0.0175(19) 0.016(2) 0.0028(15) 0.0012(16) 0.0034(15)
C00A 0.0155(16) 0.0223(17) 0.0230(19) 0.0021(15) -0.0047(15) 0.0039(14)
C00B 0.0186(18) 0.0242(19) 0.0262(19) 0.0006(15) -0.0025(15) -0.0014(15)
C00C 0.0185(17) 0.0124(16) 0.032(2) 0.0010(14) -0.0003(16) -0.0025(15)
C00D 0.0171(17) 0.0233(18) 0.0177(16) -0.0060(14) 0.0037(14) -0.0002(16)
C00E 0.0155(16) 0.0188(17) 0.0235(18) -0.0026(14) -0.0004(15) 0.0020(14)
C00F 0.0132(15) 0.0205(16) 0.0201(17) 0.0009(14) 0.0028(14) -0.0020(14)
C00G 0.0181(17) 0.0205(17) 0.0245(19) 0.0001(14) -0.0008(15) -0.0004(14)
C00H 0.0253(19) 0.0244(19) 0.0246(19) 0.0017(14) -0.0016(16) -0.0018(17)
C00I 0.034(3) 0.025(2) 0.011(2) 0.0010(17) -0.005(2) 0.000(2)
C00J 0.027(2) 0.0194(18) 0.044(2) 0.0000(16) -0.0043(19) 0.0001(16)
C00K 0.025(2) 0.024(2) 0.019(2) 0.0017(17) -0.0030(19) 0.006(2)
C00L 0.038(2) 0.0250(19) 0.027(2) -0.0014(16) 0.0017(19) 0.0000(18)
C00M 0.033(2) 0.0223(18) 0.031(2) -0.0006(16) 0.0017(18) -0.0008(16)
C00N 0.025(2) 0.017(2) 0.020(2) 0.0013(17) -0.004(2) -0.0016(19)
C00O 0.040(2) 0.028(2) 0.034(2) -0.0082(17) 0.001(2) 0.0008(19)
C00P 0.055(3) 0.031(2) 0.030(2) 0.0000(18) 0.006(2) -0.007(2)
C00Q 0.036(2) 0.024(2) 0.038(2) 0.0092(17) -0.005(2) -0.0006(18)
C00R 0.033(3) 0.027(2) 0.016(2) -0.0005(18) 0.002(2) 0.003(2)
C00S 0.054(3) 0.046(3) 0.023(2) 0.0062(18) 0.008(2) -0.012(2)
C00T 0.063(3) 0.041(3) 0.024(2) -0.0018(18) 0.011(2) 0.003(2)
N00U 0.095(5) 0.041(3) 0.041(4) 0.016(2) -0.023(4) -0.033(3)
C00V 0.024(2) 0.040(3) 0.024(2) 0.007(2) -0.0007(19) 0.005(2)
C00W 0.082(4) 0.027(2) 0.028(2) 0.0028(17) 0.019(2) -0.004(3)
C00X 0.052(3) 0.023(2) 0.053(3) -0.0019(19) -0.010(2) 0.004(2)
C00Y 0.025(2) 0.035(2) 0.015(2) 0.0099(18) 0.0000(19) -0.005(2)
C00Z 0.052(3) 0.030(2) 0.016(2) 0.0027(17) -0.010(2) -0.001(2)
C010 0.051(3) 0.030(3) 0.034(3) -0.001(2) -0.007(2) 0.023(3)
C011 0.037(3) 0.047(3) 0.031(3) 0.005(2) 0.001(2) 0.016(3)
C012 0.064(4) 0.026(3) 0.030(3) 0.006(2) -0.016(3) -0.002(3)
C013 0.141(6) 0.025(2) 0.041(3) 0.001(2) 0.029(4) 0.001(3)
C014 0.117(5) 0.056(3) 0.035(3) -0.002(2) 0.024(3) 0.007(3)
N0 0.061(18) 0.080(18) 0.063(18) 0.002(12) -0.010(12) 0.000(12)
C1 0.064(15) 0.086(15) 0.042(13) -0.007(12) 0.005(12) 0.008(13)
C2 0.066(14) 0.083(14) 0.032(11) -0.004(11) 0.002(11) 0.009(13)
C3 0.064(16) 0.087(16) 0.033(13) -0.003(13) -0.003(13) 0.004(14)
C4 0.065(14) 0.079(14) 0.028(11) 0.001(11) 0.003(11) 0.001(13)
C5 0.074(15) 0.090(15) 0.038(12) 0.010(12) 0.011(12) -0.003(14)
C6 0.069(16) 0.085(16) 0.034(13) -0.007(13) -0.009(13) 0.000(14)
C0 0.075(14) 0.087(14) 0.025(10) 0.007(10) 0.009(10) -0.008(13)
C7 0.074(15) 0.095(16) 0.041(12) 0.011(12) 0.015(12) -0.011(14)
C8 0.074(15) 0.096(15) 0.037(12) 0.006(12) 0.016(11) -0.013(14)
C9 0.087(17) 0.090(16) 0.022(12) 0.009(13) 0.000(13) -0.011(16)
N00V 0.14(3) 0.091(17) 0.03(2) 0.010(14) -0.02(2) -0.010(17)

loop_
_atom_type_symbol
_atom_type_description
_atom_type_scat_dispersion_real
_atom_type_scat_dispersion_imag
_atom_type_scat_source
C C 0.0033 0.0016 'International Tables Vol C Tables 4.2.6.8 and 6.1.1.4'
H H 0.0000 0.0000 'International Tables Vol C Tables 4.2.6.8 and 6.1.1.4'
N N 0.0061 0.0033 'International Tables Vol C Tables 4.2.6.8 and 6.1.1.4'
O O 0.0106 0.0060 'International Tables Vol C Tables 4.2.6.8 and 6.1.1.4'

loop_
_geom_angle_atom_site_label_1
_geom_angle_atom_site_label_2
_geom_angle_atom_site_label_3
_geom_angle
_geom_angle_site_symmetry_1
_geom_angle_site_symmetry_3
_geom_angle_publ_flag
C00A O001 C00F 117.2(3) . . ?
C00B O002 C00E 115.9(3) . . ?
C00C O008 H008 116(3) . . ?
H00D N009 H00G 109.5 . . ?
H00D N009 H00H 109.5 . . ?
H00G N009 H00H 109.5 . . ?
C00N N009 H00D 109.5 . . ?
C00N N009 H00G 109.5 . . ?
C00N N009 H00H 109.5 . . ?
O001 C00A C00G 112.0(3) . . ?
O003 C00A O001 123.2(3) . . ?
O003 C00A C00G 124.8(3) . . ?
O002 C00B C00H 111.4(3) . . ?
O007 C00B O002 123.0(3) . . ?
O007 C00B C00H 125.6(3) . . ?
O005 C00C O008 126.3(3) . . ?
O005 C00C C00E 119.8(3) . . ?
O008 C00C C00E 113.9(3) . . ?
O004 C00D C00F 116.2(3) . . ?
O006 C00D O004 126.5(3) . . ?
O006 C00D C00F 117.3(3) . . ?
O002 C00E C00C 110.2(3) . . ?
O002 C00E H00E 108.5 . . ?
O002 C00E C00F 108.7(3) . . ?
C00C C00E H00E 108.5 . . ?
C00F C00E C00C 112.2(3) . . ?
C00F C00E H00E 108.5 . . ?
O001 C00F C00D 110.2(3) . . ?
O001 C00F C00E 108.6(3) . . ?
O001 C00F H00F 108.6 . . ?
C00D C00F H00F 108.6 . . ?
C00E C00F C00D 112.1(3) . . ?
C00E C00F H00F 108.6 . . ?
C00L C00G C00A 118.6(3) . . ?
C00M C00G C00A 122.4(3) . . ?
C00M C00G C00L 119.0(3) . . ?
C00P C00H C00B 118.1(3) . . ?
C00W C00H C00B 123.2(3) . . ?
C00W C00H C00P 118.7(4) . . ?
C00K C00I C00Y 112.1(4) . . ?
C00K C00I C00Z 117.8(5) . . ?
C00Z C00I C00Y 130.2(4) . . ?
C00O C00J C00Q 118.0(3) . . ?
C00O C00J C00X 121.2(4) . . ?
C00Q C00J C00X 120.8(4) . . ?
C00I C00K C00N 109.5(4) . . ?
C00V C00K C00I 123.2(4) . . ?
C00V C00K C00N 127.2(4) . . ?
C00G C00L H00L 119.8 . . ?
C00G C00L C00Q 120.3(4) . . ?
C00Q C00L H00L 119.8 . . ?
C00G C00M H00M 120.2 . . ?
C00O C00M C00G 119.6(4) . . ?
C00O C00M H00M 120.2 . . ?
N009 C00N H00N 111.8 . . ?
N009 C00N C00R 110.0(4) . . ?
C00K C00N N009 108.2(4) . . ?
C00K C00N H00N 111.8 . . ?
C00K C00N C00R 103.0(3) . . ?
C00R C00N H00N 111.8 . . ?
C00J C00O C00M 122.2(4) . . ?
C00J C00O H00O 118.9 . . ?
C00M C00O H00O 118.9 . . ?
C00H C00P H00P 120.0 . . ?
C00S C00P C00H 120.0(4) . . ?
C00S C00P H00P 120.0 . . ?
C00J C00Q C00L 120.8(4) . . ?
C00J C00Q H00Q 119.6 . . ?
C00L C00Q H00Q 119.6 . . ?
C00N C00R H00I 110.6 . . ?
C00N C00R H00J 110.6 . . ?
H00I C00R H00J 108.7 . . ?
C00Y C00R C00N 105.7(4) . . ?
C00Y C00R H00I 110.6 . . ?
C00Y C00R H00J 110.6 . . ?
C00P C00S H00S 119.4 . . ?
C00T C00S C00P 121.1(4) . . ?
C00T C00S H00S 119.4 . . ?
C00S C00T C013 118.3(4) . . ?
C00S C00T C014 120.8(4) . . ?
C013 C00T C014 120.9(4) . . ?
C00K C00V H00V 121.1 . . ?
C011 C00V C00K 117.7(5) . . ?
C011 C00V H00V 121.1 . . ?
C00H C00W H00W 119.8 . . ?
C013 C00W C00H 120.4(4) . . ?
C013 C00W H00W 119.8 . . ?
C00J C00X H00A 109.5 . . ?
C00J C00X H00B 109.5 . . ?
C00J C00X H00C 109.5 . . ?
H00A C00X H00B 109.5 . . ?
H00A C00X H00C 109.5 . . ?
H00B C00X H00C 109.5 . . ?
C00I C00Y C00R 102.7(4) . . ?
C00I C00Y H00K 111.2 . . ?
C00I C00Y H00R 111.2 . . ?
C00R C00Y H00K 111.2 . . ?
C00R C00Y H00R 111.2 . . ?
H00K C00Y H00R 109.1 . . ?
C00I C00Z C012 118.2(5) . . ?
C010 C00Z C00I 119.5(5) . . ?
C010 C00Z C012 122.3(4) . . ?
C00Z C010 H010 119.7 . . ?
C00Z C010 C011 120.6(4) . . ?
C011 C010 H010 119.7 . . ?
C00V C011 C010 121.1(5) . . ?
C00V C011 H011 119.4 . . ?
C010 C011 H011 119.4 . . ?
N00U C012 C00Z 176.2(6) . . ?
C00T C013 H013 119.2 . . ?
C00W C013 C00T 121.5(4) . . ?
C00W C013 H013 119.2 . . ?
C00T C014 H01A 109.5 . . ?
C00T C014 H01B 109.5 . . ?
C00T C014 H01C 109.5 . . ?
H01A C014 H01B 109.5 . . ?
H01A C014 H01C 109.5 . . ?
H01B C014 H01C 109.5 . . ?
H0A N0 H0B 109.5 . . ?
H0A N0 H0C 109.5 . . ?
H0B N0 H0C 109.5 . . ?
C1 N0 H0A 109.5 . . ?
C1 N0 H0B 109.5 . . ?
C1 N0 H0C 109.5 . . ?
N0 C1 H1 111.2 . . ?
N0 C1 C3 109(3) . . ?
C2 C1 N0 112(3) . . ?
C2 C1 H1 111.2 . . ?
C2 C1 C3 102(2) . . ?
C3 C1 H1 111.2 . . ?
C4 C2 C1 111(2) . . ?
C5 C2 C1 127(3) . . ?
C5 C2 C4 122(2) . . ?
C1 C3 H3A 111.0 . . ?
C1 C3 H3B 111.0 . . ?
H3A C3 H3B 109.0 . . ?
C6 C3 C1 104(2) . . ?
C6 C3 H3A 111.0 . . ?
C6 C3 H3B 111.0 . . ?
C2 C4 C6 108(2) . . ?
C2 C4 C0 118(2) . . ?
C0 C4 C6 132(2) . . ?
C2 C5 H5 121.2 . . ?
C2 C5 C7 118(3) . . ?
C7 C5 H5 121.2 . . ?
C3 C6 H6A 110.9 . . ?
C3 C6 H6B 110.9 . . ?
C4 C6 C3 105(2) . . ?
C4 C6 H6A 110.9 . . ?
C4 C6 H6B 110.9 . . ?
H6A C6 H6B 108.9 . . ?
C4 C0 C9 117(2) . . ?
C8 C0 C4 120(2) . . ?
C8 C0 C9 124(3) . . ?
C5 C7 H7 119.3 . . ?
C8 C7 C5 121(3) . . ?
C8 C7 H7 119.3 . . ?
C0 C8 C7 121(3) . . ?
C0 C8 H8 119.6 . . ?
C7 C8 H8 119.6 . . ?
N00V C9 C0 166(4) . . ?

loop_
_geom_bond_atom_site_label_1
_geom_bond_atom_site_label_2
_geom_bond_distance
_geom_bond_site_symmetry_2
_geom_bond_publ_flag
O001 C00A 1.345(4) . ?
O001 C00F 1.443(4) . ?
O002 C00B 1.359(4) . ?
O002 C00E 1.443(4) . ?
O003 C00A 1.211(4) . ?
O004 C00D 1.263(4) . ?
O005 C00C 1.225(4) . ?
O006 C00D 1.237(4) . ?
O007 C00B 1.208(4) . ?
O008 C00C 1.294(4) . ?
O008 H008 1.19(8) . ?
N009 H00D 0.9100 . ?
N009 H00G 0.9100 . ?
N009 H00H 0.9100 . ?
N009 C00N 1.517(5) . ?
C00A C00G 1.479(5) . ?
C00B C00H 1.480(5) . ?
C00C C00E 1.518(5) . ?
C00D C00F 1.528(5) . ?
C00E H00E 1.0000 . ?
C00E C00F 1.507(5) . ?
C00F H00F 1.0000 . ?
C00G C00L 1.391(5) . ?
C00G C00M 1.393(5) . ?
C00H C00P 1.393(6) . ?
C00H C00W 1.375(5) . ?
C00I C00K 1.384(6) . ?
C00I C00Y 1.504(7) . ?
C00I C00Z 1.415(6) . ?
C00J C00O 1.379(6) . ?
C00J C00Q 1.389(6) . ?
C00J C00X 1.507(5) . ?
C00K C00N 1.511(6) . ?
C00K C00V 1.393(7) . ?
C00L H00L 0.9500 . ?
C00L C00Q 1.394(5) . ?
C00M H00M 0.9500 . ?
C00M C00O 1.384(5) . ?
C00N H00N 1.0000 . ?
C00N C00R 1.541(7) . ?
C00O H00O 0.9500 . ?
C00P H00P 0.9500 . ?
C00P C00S 1.392(6) . ?
C00Q H00Q 0.9500 . ?
C00R H00I 0.9900 . ?
C00R H00J 0.9900 . ?
C00R C00Y 1.543(6) . ?
C00S H00S 0.9500 . ?
C00S C00T 1.362(6) . ?
C00T C013 1.386(7) . ?
C00T C014 1.520(6) . ?
N00U C012 1.140(8) . ?
C00V H00V 0.9500 . ?
C00V C011 1.378(7) . ?
C00W H00W 0.9500 . ?
C00W C013 1.375(7) . ?
C00X H00A 0.9800 . ?
C00X H00B 0.9800 . ?
C00X H00C 0.9800 . ?
C00Y H00K 0.9900 . ?
C00Y H00R 0.9900 . ?
C00Z C010 1.388(8) . ?
C00Z C012 1.432(8) . ?
C010 H010 0.9500 . ?
C010 C011 1.390(7) . ?
C011 H011 0.9500 . ?
C013 H013 0.9500 . ?
C014 H01A 0.9800 . ?
C014 H01B 0.9800 . ?
C014 H01C 0.9800 . ?
N0 H0A 0.9100 . ?
N0 H0B 0.9100 . ?
N0 H0C 0.9100 . ?
N0 C1 1.52(3) . ?
C1 H1 1.0000 . ?
C1 C2 1.51(2) . ?
C1 C3 1.55(3) . ?
C2 C4 1.40(2) . ?
C2 C5 1.40(2) . ?
C3 H3A 0.9900 . ?
C3 H3B 0.9900 . ?
C3 C6 1.52(3) . ?
C4 C6 1.49(2) . ?
C4 C0 1.40(2) . ?
C5 H5 0.9500 . ?
C5 C7 1.39(2) . ?
C6 H6A 0.9900 . ?
C6 H6B 0.9900 . ?
C0 C8 1.39(2) . ?
C0 C9 1.45(2) . ?
C7 H7 0.9500 . ?
C7 C8 1.37(2) . ?
C8 H8 0.9500 . ?
C9 N00V 1.13(2) . ?

loop_
_geom_torsion_atom_site_label_1
_geom_torsion_atom_site_label_2
_geom_torsion_atom_site_label_3
_geom_torsion_atom_site_label_4
_geom_torsion
_geom_torsion_site_symmetry_1
_geom_torsion_site_symmetry_2
_geom_torsion_site_symmetry_3
_geom_torsion_site_symmetry_4
_geom_torsion_publ_flag
O001 C00A C00G C00L -172.9(3) . . . . ?
O001 C00A C00G C00M 8.6(5) . . . . ?
O002 C00B C00H C00P -177.7(4) . . . . ?
O002 C00B C00H C00W 5.3(6) . . . . ?
O002 C00E C00F O001 -52.9(3) . . . . ?
O002 C00E C00F C00D 69.1(3) . . . . ?
O003 C00A C00G C00L 6.4(6) . . . . ?
O003 C00A C00G C00M -172.0(4) . . . . ?
O004 C00D C00F O001 -30.2(4) . . . . ?
O004 C00D C00F C00E -151.3(3) . . . . ?
O005 C00C C00E O002 152.1(3) . . . . ?
O005 C00C C00E C00F 30.8(4) . . . . ?
O006 C00D C00F O001 152.5(3) . . . . ?
O006 C00D C00F C00E 31.3(4) . . . . ?
O007 C00B C00H C00P 3.0(6) . . . . ?
O007 C00B C00H C00W -174.0(4) . . . . ?
O008 C00C C00E O002 -30.3(4) . . . . ?
O008 C00C C00E C00F -151.6(3) . . . . ?
N009 C00N C00R C00Y 88.7(4) . . . . ?
C00A O001 C00F C00D 82.4(3) . . . . ?
C00A O001 C00F C00E -154.4(3) . . . . ?
C00A C00G C00L C00Q 179.9(3) . . . . ?
C00A C00G C00M C00O 179.1(4) . . . . ?
C00B O002 C00E C00C 87.5(3) . . . . ?
C00B O002 C00E C00F -149.2(3) . . . . ?
C00B C00H C00P C00S -174.9(4) . . . . ?
C00B C00H C00W C013 174.9(5) . . . . ?
C00C C00E C00F O001 69.2(3) . . . . ?
C00C C00E C00F C00D -168.8(3) . . . . ?
C00E O002 C00B O007 15.9(5) . . . . ?
C00E O002 C00B C00H -163.4(3) . . . . ?
C00F O001 C00A O003 7.2(5) . . . . ?
C00F O001 C00A C00G -173.4(3) . . . . ?
C00G C00L C00Q C00J 2.1(6) . . . . ?
C00G C00M C00O C00J -0.1(7) . . . . ?
C00H C00P C00S C00T -1.2(8) . . . . ?
C00H C00W C013 C00T 0.9(10) . . . . ?
C00I C00K C00N N009 -95.8(5) . . . . ?
C00I C00K C00N C00R 20.6(5) . . . . ?
C00I C00K C00V C011 1.3(7) . . . . ?
C00I C00Z C010 C011 -1.5(7) . . . . ?
C00K C00I C00Y C00R -10.6(5) . . . . ?
C00K C00I C00Z C010 4.4(6) . . . . ?
C00K C00I C00Z C012 -172.7(4) . . . . ?
C00K C00N C00R C00Y -26.5(5) . . . . ?
C00K C00V C011 C010 1.9(7) . . . . ?
C00L C00G C00M C00O 0.6(6) . . . . ?
C00M C00G C00L C00Q -1.6(6) . . . . ?
C00N C00K C00V C011 -174.9(4) . . . . ?
C00N C00R C00Y C00I 22.8(4) . . . . ?
C00O C00J C00Q C00L -1.5(6) . . . . ?
C00P C00H C00W C013 -2.1(8) . . . . ?
C00P C00S C00T C013 0.0(8) . . . . ?
C00P C00S C00T C014 178.9(5) . . . . ?
C00Q C00J C00O C00M 0.5(7) . . . . ?
C00S C00T C013 C00W 0.1(10) . . . . ?
C00V C00K C00N N009 80.7(6) . . . . ?
C00V C00K C00N C00R -162.9(5) . . . . ?
C00W C00H C00P C00S 2.2(7) . . . . ?
C00X C00J C00O C00M 179.8(4) . . . . ?
C00X C00J C00Q C00L 179.2(4) . . . . ?
C00Y C00I C00K C00N -6.4(5) . . . . ?
C00Y C00I C00K C00V 176.9(4) . . . . ?
C00Y C00I C00Z C010 -177.1(4) . . . . ?
C00Y C00I C00Z C012 5.8(7) . . . . ?
C00Z C00I C00K C00N 172.4(4) . . . . ?
C00Z C00I C00K C00V -4.4(7) . . . . ?
C00Z C00I C00Y C00R 170.8(4) . . . . ?
C00Z C010 C011 C00V -1.7(7) . . . . ?
C012 C00Z C010 C011 175.5(4) . . . . ?
C014 C00T C013 C00W -178.8(6) . . . . ?
N0 C1 C2 C4 101(5) . . . . ?
N0 C1 C2 C5 -73(6) . . . . ?
N0 C1 C3 C6 -89(4) . . . . ?
C1 C2 C4 C6 -5(6) . . . . ?
C1 C2 C4 C0 -170(4) . . . . ?
C1 C2 C5 C7 175(4) . . . . ?
C1 C3 C6 C4 -33(4) . . . . ?
C2 C1 C3 C6 29(4) . . . . ?
C2 C4 C6 C3 24(5) . . . . ?
C2 C4 C0 C8 -9(7) . . . . ?
C2 C4 C0 C9 168(4) . . . . ?
C2 C5 C7 C8 -3(7) . . . . ?
C3 C1 C2 C4 -16(5) . . . . ?
C3 C1 C2 C5 171(5) . . . . ?
C4 C2 C5 C7 2(7) . . . . ?
C4 C0 C8 C7 8(6) . . . . ?
C4 C0 C9 N00V 124(23) . . . . ?
C5 C2 C4 C6 169(5) . . . . ?
C5 C2 C4 C0 4(8) . . . . ?
C5 C7 C8 C0 -2(7) . . . . ?
C6 C4 C0 C8 -170(5) . . . . ?
C6 C4 C0 C9 6(7) . . . . ?
C0 C4 C6 C3 -174(5) . . . . ?
C8 C0 C9 N00V -59(25) . . . . ?
C9 C0 C8 C7 -168(4) . . . . ?
